data_2209329
loop_
_publ_author_name
'Li Xian-Ping '
'Mei Guang-Quan'
'Huang Hai-Ping'
'Li Yi-Zhi'

_publ_section_title
;
 4,7-Phenanthrolin-4-ium perrhenate
;
_journal_coeditor_code TK2028
_journal_issue 6
_journal_name_full 'Acta Crystallographica Section E'
_journal_page_first m1281
_journal_page_last m1282
_journal_paper_doi 10.1107/S1600536806016771
_journal_volume 62
_journal_year 2006
_chemical_formula_iupac '(C12 H9 N2) [Re O4]'
_chemical_formula_moiety 'C12 H9 N2 +, O4 Re -'
_chemical_formula_sum 'C12 H9 N2 O4 Re'
_chemical_formula_weight 431.41
_chemical_name_systematic
;
4,7-phenanthrolin-4-ium perrhenate
;
_space_group_IT_number 14
_symmetry_cell_setting monoclinic
_symmetry_space_group_name_Hall '-P 2ybc'
_symmetry_space_group_name_H-M 'P 1 21/c 1'
_atom_sites_solution_hydrogens geom
_atom_sites_solution_primary direct
_atom_sites_solution_secondary difmap
_audit_creation_method SHELXL-97
_cell_angle_alpha 90
_cell_angle_beta 92.95(3)
_cell_angle_gamma 90
_cell_formula_units_Z 4
_cell_length_a 7.8374(16)
_cell_length_b 20.840(4)
_cell_length_c 7.5280(15)
_cell_measurement_reflns_used 3551
_cell_measurement_temperature 293(2)
_cell_measurement_theta_max 27.5
_cell_measurement_theta_min 1.0
_cell_volume 1227.9(4)
_computing_cell_refinement 'SAINT-Plus (Bruker, 2001)'
_computing_data_collection 'SMART (Bruker, 2001)'
_computing_data_reduction SAINT-Plus
_computing_molecular_graphics 'PLATON (Spek, 2003)'
_computing_publication_material PLATON
_computing_structure_refinement 'SHELXL97 (Sheldrick, 1997)'
_computing_structure_solution 'SHELXS97 (Sheldrick, 1997)'
_diffrn_ambient_temperature 293(2)
_diffrn_measured_fraction_theta_full 1.000
_diffrn_measured_fraction_theta_max 1.000
_diffrn_measurement_device_type 'Bruker SMART CCD area-detector'
_diffrn_measurement_method '\f and \w'
_diffrn_radiation_monochromator graphite
_diffrn_radiation_source 'fine-focus sealed tube'
_diffrn_radiation_type MoK\a
_diffrn_radiation_wavelength 0.71073
_diffrn_reflns_av_R_equivalents 0.031
_diffrn_reflns_av_sigmaI/netI 0.035
_diffrn_reflns_limit_h_max 10
_diffrn_reflns_limit_h_min -10
_diffrn_reflns_limit_k_max 0
_diffrn_reflns_limit_k_min -27
_diffrn_reflns_limit_l_max 9
_diffrn_reflns_limit_l_min 0
_diffrn_reflns_number 11638
_diffrn_reflns_theta_full 27.5
_diffrn_reflns_theta_max 27.5
_diffrn_reflns_theta_min 2.0
_diffrn_standards_decay_% '< 1'
_diffrn_standards_interval_count 0
_diffrn_standards_number 0
_exptl_absorpt_coefficient_mu 9.907
_exptl_absorpt_correction_T_max 0.45
_exptl_absorpt_correction_T_min 0.32
_exptl_absorpt_correction_type multi-scan
_exptl_absorpt_process_details '(SADABS; Bruker, 2001)'
_exptl_crystal_colour yellow
_exptl_crystal_density_diffrn 2.334
_exptl_crystal_density_method 'not measured'
_exptl_crystal_description block
_exptl_crystal_F_000 808
_exptl_crystal_size_max 0.22
_exptl_crystal_size_mid 0.10
_exptl_crystal_size_min 0.08
_refine_diff_density_max 0.78
_refine_diff_density_min -1.09
_refine_ls_extinction_coef 0.00182(17)
_refine_ls_extinction_expression Fc^*^=kFc[1+0.001xFc^2^\l^3^/sin(2\q)]^-1/4^
_refine_ls_extinction_method SHELXL97
_refine_ls_goodness_of_fit_ref 1.08
_refine_ls_hydrogen_treatment mixed
_refine_ls_matrix_type full
_refine_ls_number_parameters 177
_refine_ls_number_reflns 2815
_refine_ls_number_restraints 0
_refine_ls_restrained_S_all 1.08
_refine_ls_R_factor_all 0.040
_refine_ls_R_factor_gt 0.026
_refine_ls_shift/su_max 0.001
_refine_ls_shift/su_mean 0.000
_refine_ls_structure_factor_coef Fsqd
_refine_ls_weighting_details 'calc w=1/[\s^2^(Fo^2^)+(0.0193P)^2^+1.693P] where P=(Fo^2^+2Fc^2^)/3'
_refine_ls_weighting_scheme calc
_refine_ls_wR_factor_gt 0.056
_refine_ls_wR_factor_ref 0.060
_reflns_number_gt 2267
_reflns_number_total 2815
_reflns_threshold_expression I>2\s(I)
_cod_data_source_file tk2028.cif
_cod_data_source_block I
_cod_original_sg_symbol_H-M 'P 21/c'
_cod_database_code 2209329
_cod_database_fobs_code 2209329

loop_
_symmetry_equiv_pos_as_xyz
'x, y, z'
'-x, y+1/2, -z+1/2'
'-x, -y, -z'
'x, -y-1/2, z-1/2'

loop_
_atom_site_type_symbol
_atom_site_label
_atom_site_fract_x
_atom_site_fract_y
_atom_site_fract_z
_atom_site_U_iso_or_equiv
_atom_site_adp_type
_atom_site_calc_flag
_atom_site_refinement_flags
_atom_site_occupancy
C C1 0.3180(6) 0.1092(3) 0.2929(7) 0.0460(11) Uani d . 1
H H1 0.2582 0.0712 0.2716 0.055 Uiso calc R 1
C C2 0.2417(6) 0.1673(3) 0.2541(7) 0.0470(12) Uani d . 1
H H2 0.1310 0.1688 0.2033 0.056 Uiso calc R 1
C C3 0.3294(6) 0.2229(3) 0.2906(7) 0.0436(11) Uani d . 1
H H3 0.2770 0.2623 0.2675 0.052 Uiso calc R 1
C C4 0.4982(5) 0.2210(2) 0.3626(6) 0.0329(9) Uani d . 1
C C5 0.6002(6) 0.2779(2) 0.4030(6) 0.0337(9) Uani d . 1
C C6 0.5400(7) 0.3402(2) 0.3781(7) 0.0451(12) Uani d . 1
H H6 0.4281 0.3475 0.3358 0.054 Uiso calc R 1
C C7 0.6469(7) 0.3907(3) 0.4166(8) 0.0542(13) Uani d . 1
H H7 0.6087 0.4327 0.4013 0.065 Uiso calc R 1
C C8 0.8129(7) 0.3783(3) 0.4785(8) 0.0545(14) Uani d . 1
H H8 0.8847 0.4132 0.5021 0.065 Uiso calc R 1
C C9 0.7704(6) 0.2697(2) 0.4687(6) 0.0374(10) Uani d . 1
C C10 0.8386(6) 0.2069(3) 0.4980(7) 0.0431(12) Uani d . 1
H H10 0.9515 0.2024 0.5406 0.052 Uiso calc R 1
C C11 0.7435(6) 0.1542(2) 0.4653(7) 0.0420(11) Uani d . 1
H H11 0.7890 0.1136 0.4880 0.050 Uiso calc R 1
C C12 0.5733(6) 0.1610(2) 0.3960(6) 0.0331(9) Uani d . 1
N N1 0.4769(6) 0.1077(2) 0.3605(6) 0.0405(9) Uani d . 1
H H9 0.518(6) 0.074(2) 0.370(6) 0.028(13) Uiso d . 1
N N2 0.8756(5) 0.3203(2) 0.5063(6) 0.0480(11) Uani d . 1
O O1 -0.0076(6) 0.5055(3) 0.2054(7) 0.0957(18) Uani d . 1
O O2 0.2420(7) 0.4595(2) 0.4438(6) 0.0739(13) Uani d . 1
O O3 0.1469(6) 0.3855(2) 0.1502(6) 0.0724(13) Uani d . 1
O O4 0.3316(5) 0.49769(19) 0.1035(6) 0.0638(12) Uani d . 1
Re Re1 0.17550(2) 0.462192(10) 0.22432(3) 0.04193(9) Uani d . 1

loop_
_atom_site_aniso_label
_atom_site_aniso_U_11
_atom_site_aniso_U_22
_atom_site_aniso_U_33
_atom_site_aniso_U_12
_atom_site_aniso_U_13
_atom_site_aniso_U_23
C1 0.043(3) 0.043(3) 0.051(3) -0.012(2) 0.000(2) -0.003(2)
C2 0.031(2) 0.053(3) 0.056(3) -0.002(2) -0.007(2) 0.001(3)
C3 0.034(2) 0.042(3) 0.053(3) 0.004(2) -0.006(2) 0.005(2)
C4 0.030(2) 0.034(2) 0.035(2) 0.0010(18) 0.0001(18) 0.0020(19)
C5 0.033(2) 0.032(2) 0.037(2) -0.0004(18) 0.0034(18) -0.0016(19)
C6 0.044(3) 0.038(3) 0.053(3) 0.006(2) -0.001(2) 0.001(2)
C7 0.061(3) 0.033(3) 0.069(4) 0.000(3) 0.001(3) -0.002(3)
C8 0.057(3) 0.041(3) 0.066(4) -0.016(3) 0.005(3) -0.011(3)
C9 0.033(2) 0.044(3) 0.035(2) -0.003(2) 0.0027(19) -0.007(2)
C10 0.030(2) 0.050(3) 0.049(3) 0.005(2) 0.000(2) -0.001(2)
C11 0.041(3) 0.034(2) 0.050(3) 0.009(2) -0.004(2) -0.001(2)
C12 0.031(2) 0.034(2) 0.034(2) -0.0012(18) 0.0034(18) -0.0030(19)
N1 0.044(2) 0.028(2) 0.049(2) 0.002(2) 0.0028(19) 0.0006(19)
N2 0.040(2) 0.051(3) 0.053(3) -0.008(2) -0.001(2) -0.009(2)
O1 0.067(3) 0.146(5) 0.075(3) 0.056(3) 0.011(3) -0.002(3)
O2 0.092(3) 0.072(3) 0.056(2) 0.014(3) -0.013(2) -0.002(2)
O3 0.087(3) 0.054(2) 0.078(3) -0.031(2) 0.016(2) -0.013(2)
O4 0.062(3) 0.045(2) 0.087(3) -0.013(2) 0.028(2) -0.004(2)
Re1 0.03602(12) 0.03890(12) 0.05083(13) 0.00132(10) 0.00177(8) -0.00112(11)

loop_
_atom_type_symbol
_atom_type_description
_atom_type_scat_dispersion_real
_atom_type_scat_dispersion_imag
_atom_type_scat_source
C C 0.0033 0.0016 'International Tables Vol C Tables 4.2.6.8 and 6.1.1.4'
H H 0.0000 0.0000 'International Tables Vol C Tables 4.2.6.8 and 6.1.1.4'
N N 0.0061 0.0033 'International Tables Vol C Tables 4.2.6.8 and 6.1.1.4'
O O 0.0106 0.0060 'International Tables Vol C Tables 4.2.6.8 and 6.1.1.4'
Re Re -1.0185 7.2310 'International Tables Vol C Tables 4.2.6.8 and 6.1.1.4'

loop_
_geom_angle_atom_site_label_1
_geom_angle_atom_site_label_2
_geom_angle_atom_site_label_3
_geom_angle
_geom_angle_publ_flag
N1 C1 C2 119.5(5) ?
N1 C1 H1 120.2 ?
C2 C1 H1 120.2 ?
C3 C2 C1 119.6(5) ?
C3 C2 H2 120.2 ?
C1 C2 H2 120.2 ?
C2 C3 C4 120.4(5) ?
C2 C3 H3 119.8 ?
C4 C3 H3 119.8 ?
C12 C4 C3 118.4(4) ?
C12 C4 C5 118.0(4) ?
C3 C4 C5 123.6(4) ?
C6 C5 C9 118.0(4) ?
C6 C5 C4 123.7(4) ?
C9 C5 C4 118.3(4) ?
C7 C6 C5 119.3(5) ?
C7 C6 H6 120.3 ?
C5 C6 H6 120.3 ?
C6 C7 C8 118.9(5) ?
C6 C7 H7 120.5 ?
C8 C7 H7 120.5 ?
N2 C8 C7 124.2(5) ?
N2 C8 H8 117.9 ?
C7 C8 H8 117.9 ?
N2 C9 C5 122.1(5) ?
N2 C9 C10 117.5(4) ?
C5 C9 C10 120.4(4) ?
C11 C10 C9 121.5(4) ?
C11 C10 H10 119.3 ?
C9 C10 H10 119.3 ?
C10 C11 C12 119.2(5) ?
C10 C11 H11 120.4 ?
C12 C11 H11 120.4 ?
N1 C12 C4 118.0(4) ?
N1 C12 C11 119.5(4) ?
C4 C12 C11 122.5(4) ?
C1 N1 C12 124.0(5) ?
C1 N1 H9 116(4) ?
C12 N1 H9 120(4) ?
C8 N2 C9 117.5(5) ?
O1 Re1 O2 108.3(2) yes
O1 Re1 O3 112.1(3) yes
O1 Re1 O4 110.3(3) yes
O2 Re1 O3 108.3(2) yes
O2 Re1 O4 109.5(2) yes
O3 Re1 O4 108.3(2) yes

loop_
_geom_bond_atom_site_label_1
_geom_bond_atom_site_label_2
_geom_bond_distance
_geom_bond_publ_flag
C1 N1 1.321(6) ?
C1 C2 1.376(8) ?
C1 H1 0.9300 ?
C2 C3 1.368(7) ?
C2 H2 0.9300 ?
C3 C4 1.404(6) ?
C3 H3 0.9300 ?
C4 C12 1.398(6) ?
C4 C5 1.455(6) ?
C5 C6 1.391(6) ?
C5 C9 1.409(6) ?
C6 C7 1.367(7) ?
C6 H6 0.9300 ?
C7 C8 1.383(8) ?
C7 H7 0.9300 ?
C8 N2 1.317(7) ?
C8 H8 0.9300 ?
C9 N2 1.360(6) ?
C9 C10 1.427(7) ?
C10 C11 1.344(7) ?
C10 H10 0.9300 ?
C11 C12 1.414(6) ?
C11 H11 0.9300 ?
C12 N1 1.362(6) ?
N1 H9 0.77(5) ?
Re1 O1 1.696(5) yes
Re1 O2 1.708(4) yes
Re1 O3 1.704(4) yes
Re1 O4 1.728(4) yes

loop_
_geom_hbond_atom_site_label_D
_geom_hbond_atom_site_label_H
_geom_hbond_atom_site_label_A
_geom_hbond_site_symmetry_A
_geom_hbond_distance_DH
_geom_hbond_distance_HA
_geom_hbond_distance_DA
_geom_hbond_angle_DHA
_geom_hbond_publ_flag
N1 H9 O4 2_645 0.77(5) 1.98(5) 2.746(6) 168(5) yes
C1 H1 O1 2_545 0.93 2.41 3.254(7) 151.4 yes
C1 H1 O2 4_565 0.93 2.55 3.024(7) 112.3 yes
C2 H2 N2 4_465 0.93 2.44 3.350(7) 166.3 yes
C10 H10 O3 4_666 0.93 2.50 3.252(7) 138.1 yes

loop_
_cod_related_entry_id
_cod_related_entry_database
_cod_related_entry_code
1 ChemSpider 30654976
